data_2208675
loop_
_publ_author_name
'Rueping, Magnus'
'Ieawsuwan, Winai'
'Bru Roig, Miriam'
'Bolte, Michael'

_publ_section_title
;
 2,2,7,7-Tetraphenyl-2,7-dihydrodibenz[<i>c</i>,<i>e</i>]oxepine
;
_journal_coeditor_code NC2007
_journal_issue 4
_journal_name_full 'Acta Crystallographica Section E'
_journal_page_first o1478
_journal_page_last o1479
_journal_paper_doi 10.1107/S1600536806009548
_journal_volume 62
_journal_year 2006
_chemical_formula_iupac 'C38 H28 O'
_chemical_formula_moiety 'C38 H28 O'
_chemical_formula_sum 'C38 H28 O'
_chemical_formula_weight 500.60
_chemical_name_systematic
;
2,2,7,7-Tetraphenyl-2,7-dihydrodibenzo[c,e]oxepine
;
_space_group_IT_number 14
_symmetry_cell_setting monoclinic
_symmetry_space_group_name_Hall '-P 2ybc'
_symmetry_space_group_name_H-M 'P 1 21/c 1'
_atom_sites_solution_hydrogens geom
_atom_sites_solution_primary direct
_atom_sites_solution_secondary difmap
_audit_creation_method SHELXL-97
_cell_angle_alpha 90.00
_cell_angle_beta 90.306(10)
_cell_angle_gamma 90.00
_cell_formula_units_Z 4
_cell_length_a 13.6436(17)
_cell_length_b 11.5482(9)
_cell_length_c 17.1442(19)
_cell_measurement_reflns_used 10503
_cell_measurement_temperature 173(2)
_cell_measurement_theta_max 27.6
_cell_measurement_theta_min 3.6
_cell_volume 2701.2(5)
_computing_cell_refinement X-AREA
_computing_data_collection 'X-AREA (Stoe & Cie, 2001)'
_computing_data_reduction X-AREA
_computing_molecular_graphics 'XP in SHELXTL-Plus (Sheldrick, 1991)'
_computing_publication_material 'SHELXL97 and PLATON (Spek, 2003)'
_computing_structure_refinement 'SHELXL97 (Sheldrick, 1997)'
_computing_structure_solution 'SHELXS97 (Sheldrick, 1990)'
_diffrn_ambient_temperature 173(2)
_diffrn_measured_fraction_theta_full 0.997
_diffrn_measured_fraction_theta_max 0.987
_diffrn_measurement_device_type 'Stoe IPDS-II two-circle'
_diffrn_measurement_method \w
_diffrn_radiation_monochromator graphite
_diffrn_radiation_source 'fine-focus sealed tube'
_diffrn_radiation_type MoK\a
_diffrn_radiation_wavelength 0.71073
_diffrn_reflns_av_R_equivalents 0.0966
_diffrn_reflns_av_sigmaI/netI 0.1317
_diffrn_reflns_limit_h_max 17
_diffrn_reflns_limit_h_min -17
_diffrn_reflns_limit_k_max 15
_diffrn_reflns_limit_k_min -14
_diffrn_reflns_limit_l_max 22
_diffrn_reflns_limit_l_min -22
_diffrn_reflns_number 31915
_diffrn_reflns_theta_full 25.00
_diffrn_reflns_theta_max 27.68
_diffrn_reflns_theta_min 3.47
_diffrn_standards_decay_% 0
_diffrn_standards_interval_time 0
_diffrn_standards_number 0
_exptl_absorpt_coefficient_mu 0.072
_exptl_absorpt_correction_type none
_exptl_crystal_colour colourless
_exptl_crystal_density_diffrn 1.231
_exptl_crystal_density_method 'not measured'
_exptl_crystal_description block
_exptl_crystal_F_000 1056
_exptl_crystal_size_max 0.24
_exptl_crystal_size_mid 0.23
_exptl_crystal_size_min 0.21
_refine_diff_density_max 0.357
_refine_diff_density_min -0.259
_refine_ls_extinction_coef 0.0083(19)
_refine_ls_extinction_expression Fc^*^=kFc[1+0.001xFc^2^\l^3^/sin(2\q)]^-1/4^
_refine_ls_extinction_method SHELXL97
_refine_ls_goodness_of_fit_ref 0.955
_refine_ls_hydrogen_treatment constr
_refine_ls_matrix_type full
_refine_ls_number_parameters 353
_refine_ls_number_reflns 6240
_refine_ls_number_restraints 0
_refine_ls_restrained_S_all 0.955
_refine_ls_R_factor_all 0.1520
_refine_ls_R_factor_gt 0.0782
_refine_ls_shift/su_max 0.000
_refine_ls_shift/su_mean 0.000
_refine_ls_structure_factor_coef Fsqd
_refine_ls_weighting_details 'calc w=1/[\s^2^(Fo^2^)+(0.0890P)^2^] where P=(Fo^2^+2Fc^2^)/3'
_refine_ls_weighting_scheme calc
_refine_ls_wR_factor_gt 0.1673
_refine_ls_wR_factor_ref 0.1985
_reflns_number_gt 3318
_reflns_number_total 6240
_reflns_threshold_expression I>2\s(I)
_cod_data_source_file nc2007.cif
_cod_data_source_block I
_cod_depositor_comments
;
The following automatic conversions were performed:
'_symmetry_cell_setting' value 'Monoclinic' changed to 'monoclinic'
according to '/home/saulius/struct/CIF-dictionaries/cif_core.dic'
dictionary named 'cif_core.dic' version 2.4.1 from 2010-06-29.

Automatic conversion script
Id: cif_fix_enum 1527 2010-12-29 10:47:43Z saulius 

The following automatic conversions were performed:

'_symmetry_cell_setting' value 'Monoclinic' changed to 'monoclinic'
according to /home/saulius/struct/CIF-dictionaries/cif_core.dic
dictionary named 'cif_core.dic' version 2.4.1 from 2010-06-29.

Automatic conversion script
Id: cif_fix_values 1715 2011-07-08 13:25:40Z adriana 
;
_cod_original_sg_symbol_H-M 'P 21/c'
_cod_database_code 2208675
_cod_database_fobs_code 2208675

loop_
_symmetry_equiv_pos_as_xyz
'x, y, z'
'-x, y+1/2, -z+1/2'
'-x, -y, -z'
'x, -y-1/2, z-1/2'

loop_
_atom_site_type_symbol
_atom_site_label
_atom_site_fract_x
_atom_site_fract_y
_atom_site_fract_z
_atom_site_U_iso_or_equiv
_atom_site_adp_type
_atom_site_calc_flag
_atom_site_refinement_flags
_atom_site_occupancy
C C1 0.7679(2) 0.2184(2) 0.62825(17) 0.0262(6) Uani d . 1
O O1 0.77184(15) 0.30170(16) 0.69246(12) 0.0266(5) Uani d . 1
C C2 0.7094(2) 0.4046(2) 0.69302(17) 0.0255(6) Uani d . 1
C C11 0.8400(2) 0.2557(2) 0.56300(17) 0.0269(6) Uani d . 1
C C12 0.8270(3) 0.2208(3) 0.48554(19) 0.0364(7) Uani d . 1
H H12 0.7713 0.1757 0.4717 0.044 Uiso calc R 1
C C13 0.8941(3) 0.2511(3) 0.4286(2) 0.0449(9) Uani d . 1
H H13 0.8851 0.2245 0.3766 0.054 Uiso calc R 1
C C14 0.9747(3) 0.3202(3) 0.4471(2) 0.0428(9) Uani d . 1
H H14 1.0188 0.3445 0.4076 0.051 Uiso calc R 1
C C15 0.9894(3) 0.3530(3) 0.5240(2) 0.0408(8) Uani d . 1
H H15 1.0450 0.3983 0.5375 0.049 Uiso calc R 1
C C16 0.9236(2) 0.3203(3) 0.5816(2) 0.0332(7) Uani d . 1
H H16 0.9357 0.3420 0.6343 0.040 Uiso calc R 1
C C21 0.8081(2) 0.1040(2) 0.66433(19) 0.0283(6) Uani d . 1
C C22 0.8293(2) 0.0096(3) 0.6156(2) 0.0375(8) Uani d . 1
H H22 0.8217 0.0172 0.5607 0.045 Uiso calc R 1
C C23 0.8617(2) -0.0958(3) 0.6473(2) 0.0436(9) Uani d . 1
H H23 0.8744 -0.1595 0.6138 0.052 Uiso calc R 1
C C24 0.8751(3) -0.1076(3) 0.7270(3) 0.0474(10) Uani d . 1
H H24 0.8971 -0.1789 0.7485 0.057 Uiso calc R 1
C C25 0.8560(3) -0.0141(3) 0.7748(2) 0.0457(9) Uani d . 1
H H25 0.8658 -0.0213 0.8295 0.055 Uiso calc R 1
C C26 0.8225(2) 0.0908(3) 0.7443(2) 0.0355(7) Uani d . 1
H H26 0.8094 0.1538 0.7783 0.043 Uiso calc R 1
C C31 0.7565(2) 0.4818(2) 0.75668(17) 0.0257(6) Uani d . 1
C C32 0.8552(3) 0.4763(3) 0.7744(2) 0.0411(8) Uani d . 1
H H32 0.8952 0.4214 0.7483 0.049 Uiso calc R 1
C C33 0.8979(3) 0.5506(3) 0.8305(2) 0.0472(9) Uani d . 1
H H33 0.9659 0.5446 0.8422 0.057 Uiso calc R 1
C C34 0.8413(3) 0.6319(3) 0.8683(2) 0.0433(9) Uani d . 1
H H34 0.8696 0.6817 0.9064 0.052 Uiso calc R 1
C C35 0.7425(3) 0.6398(3) 0.8500(2) 0.0485(10) Uani d . 1
H H35 0.7033 0.6967 0.8748 0.058 Uiso calc R 1
C C36 0.6999(3) 0.5655(3) 0.7957(2) 0.0407(8) Uani d . 1
H H36 0.6318 0.5713 0.7848 0.049 Uiso calc R 1
C C41 0.6048(2) 0.3728(2) 0.72066(16) 0.0257(6) Uani d . 1
C C42 0.5935(2) 0.2891(3) 0.77956(19) 0.0343(7) Uani d . 1
H H42 0.6490 0.2483 0.7988 0.041 Uiso calc R 1
C C43 0.5008(3) 0.2660(3) 0.8097(2) 0.0415(8) Uani d . 1
H H43 0.4939 0.2083 0.8487 0.050 Uiso calc R 1
C C44 0.4189(3) 0.3251(3) 0.7840(2) 0.0400(8) Uani d . 1
H H44 0.3562 0.3086 0.8052 0.048 Uiso calc R 1
C C45 0.4299(2) 0.4099(3) 0.7264(2) 0.0388(8) Uani d . 1
H H45 0.3744 0.4518 0.7082 0.047 Uiso calc R 1
C C46 0.5220(2) 0.4326(3) 0.69558(18) 0.0308(7) Uani d . 1
H H46 0.5285 0.4904 0.6565 0.037 Uiso calc R 1
C C51 0.7092(2) 0.4661(2) 0.61287(17) 0.0255(6) Uani d . 1
C C52 0.6677(2) 0.4105(2) 0.54721(17) 0.0257(6) Uani d . 1
C C53 0.6692(2) 0.4662(3) 0.47460(19) 0.0329(7) Uani d . 1
H H53 0.6418 0.4285 0.4303 0.039 Uiso calc R 1
C C54 0.7104(2) 0.5763(3) 0.4664(2) 0.0362(8) Uani d . 1
H H54 0.7117 0.6129 0.4168 0.043 Uiso calc R 1
C C55 0.7492(2) 0.6316(3) 0.5312(2) 0.0352(7) Uani d . 1
H H55 0.7762 0.7071 0.5262 0.042 Uiso calc R 1
C C56 0.7492(2) 0.5775(2) 0.60376(18) 0.0292(7) Uani d . 1
H H56 0.7766 0.6162 0.6476 0.035 Uiso calc R 1
C C61 0.6630(2) 0.2031(2) 0.59729(17) 0.0259(6) Uani d . 1
C C62 0.6187(2) 0.2951(2) 0.55460(17) 0.0260(6) Uani d . 1
C C63 0.5255(2) 0.2796(3) 0.52302(18) 0.0320(7) Uani d . 1
H H63 0.4962 0.3410 0.4944 0.038 Uiso calc R 1
C C64 0.4743(2) 0.1768(3) 0.5322(2) 0.0368(8) Uani d . 1
H H64 0.4118 0.1667 0.5085 0.044 Uiso calc R 1
C C65 0.5163(2) 0.0882(3) 0.5768(2) 0.0370(8) Uani d . 1
H H65 0.4807 0.0189 0.5861 0.044 Uiso calc R 1
C C66 0.6096(2) 0.1012(2) 0.60757(18) 0.0292(6) Uani d . 1
H H66 0.6380 0.0393 0.6364 0.035 Uiso calc R 1

loop_
_atom_site_aniso_label
_atom_site_aniso_U_11
_atom_site_aniso_U_22
_atom_site_aniso_U_33
_atom_site_aniso_U_12
_atom_site_aniso_U_13
_atom_site_aniso_U_23
C1 0.0368(16) 0.0150(13) 0.0269(15) 0.0021(11) 0.0013(12) -0.0056(11)
O1 0.0368(11) 0.0158(9) 0.0271(11) 0.0053(8) -0.0018(9) -0.0035(8)
C2 0.0334(15) 0.0171(13) 0.0260(15) 0.0039(11) -0.0005(12) -0.0022(11)
C11 0.0350(16) 0.0162(13) 0.0294(16) 0.0066(11) 0.0015(12) 0.0014(11)
C12 0.0425(18) 0.0317(17) 0.0351(18) 0.0059(14) 0.0023(14) -0.0034(14)
C13 0.059(2) 0.047(2) 0.0290(18) 0.0156(18) 0.0076(16) -0.0024(15)
C14 0.048(2) 0.0344(18) 0.046(2) 0.0110(16) 0.0178(17) 0.0092(15)
C15 0.0406(19) 0.0285(17) 0.054(2) 0.0011(14) 0.0092(16) 0.0023(15)
C16 0.0403(17) 0.0236(15) 0.0357(18) 0.0020(13) 0.0033(14) -0.0020(13)
C21 0.0292(15) 0.0174(13) 0.0384(17) 0.0004(11) -0.0021(12) -0.0004(12)
C22 0.0434(19) 0.0198(15) 0.049(2) 0.0022(13) -0.0051(15) -0.0059(14)
C23 0.0419(19) 0.0176(15) 0.071(3) 0.0041(13) -0.0050(17) -0.0069(16)
C24 0.0406(19) 0.0222(17) 0.079(3) 0.0028(14) -0.0064(18) 0.0173(17)
C25 0.048(2) 0.037(2) 0.052(2) 0.0012(16) -0.0027(17) 0.0153(17)
C26 0.0442(19) 0.0264(16) 0.0360(18) 0.0059(14) 0.0010(14) 0.0040(13)
C31 0.0380(16) 0.0161(13) 0.0231(15) 0.0003(11) 0.0012(12) -0.0012(11)
C32 0.045(2) 0.0339(18) 0.044(2) 0.0070(15) -0.0050(16) -0.0153(15)
C33 0.042(2) 0.041(2) 0.059(2) 0.0035(16) -0.0151(17) -0.0183(17)
C34 0.057(2) 0.0330(18) 0.040(2) -0.0097(16) 0.0004(16) -0.0151(15)
C35 0.054(2) 0.0375(19) 0.054(2) -0.0056(17) 0.0111(18) -0.0260(17)
C36 0.0349(17) 0.0296(17) 0.058(2) -0.0024(13) 0.0036(15) -0.0152(16)
C41 0.0362(16) 0.0182(13) 0.0228(15) -0.0004(12) -0.0010(12) -0.0059(11)
C42 0.0436(18) 0.0233(15) 0.0361(18) 0.0050(13) 0.0043(14) 0.0027(13)
C43 0.060(2) 0.0245(16) 0.041(2) -0.0028(15) 0.0162(16) 0.0006(14)
C44 0.0382(18) 0.0390(19) 0.043(2) -0.0120(15) 0.0139(15) -0.0106(15)
C45 0.0338(17) 0.045(2) 0.0377(19) 0.0034(15) -0.0007(14) -0.0079(15)
C46 0.0341(16) 0.0280(16) 0.0302(17) 0.0030(13) 0.0030(13) -0.0036(12)
C51 0.0287(15) 0.0179(13) 0.0300(16) 0.0058(11) 0.0045(12) 0.0005(11)
C52 0.0305(15) 0.0198(14) 0.0269(15) 0.0071(11) 0.0013(12) 0.0013(11)
C53 0.0403(18) 0.0303(17) 0.0281(16) 0.0049(13) -0.0031(13) 0.0008(13)
C54 0.0465(19) 0.0272(17) 0.0349(18) 0.0044(14) 0.0030(14) 0.0095(13)
C55 0.0420(18) 0.0210(15) 0.0427(19) -0.0033(13) 0.0017(15) 0.0047(13)
C56 0.0332(16) 0.0219(15) 0.0326(17) -0.0007(12) 0.0020(13) -0.0010(12)
C61 0.0379(16) 0.0169(13) 0.0228(14) 0.0013(12) 0.0033(12) -0.0037(11)
C62 0.0349(16) 0.0182(13) 0.0248(15) 0.0024(12) 0.0027(12) -0.0025(11)
C63 0.0416(18) 0.0272(16) 0.0273(16) 0.0047(13) 0.0009(13) -0.0037(12)
C64 0.0354(17) 0.0343(18) 0.040(2) -0.0019(14) -0.0039(14) -0.0068(14)
C65 0.0433(19) 0.0253(16) 0.042(2) -0.0073(14) 0.0044(15) -0.0061(13)
C66 0.0366(16) 0.0201(14) 0.0309(16) 0.0019(12) 0.0028(13) -0.0007(12)

loop_
_atom_type_symbol
_atom_type_description
_atom_type_scat_dispersion_real
_atom_type_scat_dispersion_imag
_atom_type_scat_source
C C 0.0033 0.0016 'International Tables Vol C Tables 4.2.6.8 and 6.1.1.4'
H H 0.0000 0.0000 'International Tables Vol C Tables 4.2.6.8 and 6.1.1.4'
O O 0.0106 0.0060 'International Tables Vol C Tables 4.2.6.8 and 6.1.1.4'

loop_
_geom_angle_atom_site_label_1
_geom_angle_atom_site_label_2
_geom_angle_atom_site_label_3
_geom_angle
_geom_angle_publ_flag
O1 C1 C61 111.5(2) ?
O1 C1 C11 109.8(2) ?
C61 C1 C11 112.0(2) ?
O1 C1 C21 104.4(2) ?
C61 C1 C21 111.4(2) ?
C11 C1 C21 107.4(2) ?
C2 O1 C1 121.4(2) y
O1 C2 C51 111.4(2) ?
O1 C2 C31 103.5(2) ?
C51 C2 C31 111.2(2) ?
O1 C2 C41 110.3(2) ?
C51 C2 C41 112.5(2) ?
C31 C2 C41 107.5(2) ?
C12 C11 C16 118.0(3) ?
C12 C11 C1 121.8(3) ?
C16 C11 C1 120.1(3) ?
C13 C12 C11 121.0(3) ?
C13 C12 H12 119.5 ?
C11 C12 H12 119.5 ?
C12 C13 C14 120.5(3) ?
C12 C13 H13 119.7 ?
C14 C13 H13 119.7 ?
C15 C14 C13 118.8(3) ?
C15 C14 H14 120.6 ?
C13 C14 H14 120.6 ?
C14 C15 C16 120.8(3) ?
C14 C15 H15 119.6 ?
C16 C15 H15 119.6 ?
C15 C16 C11 120.8(3) ?
C15 C16 H16 119.6 ?
C11 C16 H16 119.6 ?
C26 C21 C22 118.2(3) ?
C26 C21 C1 122.1(3) ?
C22 C21 C1 119.7(3) ?
C23 C22 C21 120.5(3) ?
C23 C22 H22 119.8 ?
C21 C22 H22 119.8 ?
C24 C23 C22 120.5(3) ?
C24 C23 H23 119.7 ?
C22 C23 H23 119.7 ?
C25 C24 C23 119.0(3) ?
C25 C24 H24 120.5 ?
C23 C24 H24 120.5 ?
C24 C25 C26 121.2(4) ?
C24 C25 H25 119.4 ?
C26 C25 H25 119.4 ?
C21 C26 C25 120.6(3) ?
C21 C26 H26 119.7 ?
C25 C26 H26 119.7 ?
C32 C31 C36 117.6(3) ?
C32 C31 C2 122.0(3) ?
C36 C31 C2 120.3(3) ?
C31 C32 C33 121.4(3) ?
C31 C32 H32 119.3 ?
C33 C32 H32 119.3 ?
C34 C33 C32 120.2(3) ?
C34 C33 H33 119.9 ?
C32 C33 H33 119.9 ?
C33 C34 C35 119.0(3) ?
C33 C34 H34 120.5 ?
C35 C34 H34 120.5 ?
C34 C35 C36 120.9(3) ?
C34 C35 H35 119.5 ?
C36 C35 H35 119.5 ?
C35 C36 C31 120.9(3) ?
C35 C36 H36 119.6 ?
C31 C36 H36 119.6 ?
C46 C41 C42 118.1(3) ?
C46 C41 C2 122.4(3) ?
C42 C41 C2 119.2(3) ?
C43 C42 C41 120.0(3) ?
C43 C42 H42 120.0 ?
C41 C42 H42 120.0 ?
C44 C43 C42 121.5(3) ?
C44 C43 H43 119.3 ?
C42 C43 H43 119.3 ?
C43 C44 C45 118.8(3) ?
C43 C44 H44 120.6 ?
C45 C44 H44 120.6 ?
C46 C45 C44 120.0(3) ?
C46 C45 H45 120.0 ?
C44 C45 H45 120.0 ?
C45 C46 C41 121.5(3) ?
C45 C46 H46 119.2 ?
C41 C46 H46 119.2 ?
C56 C51 C52 118.8(3) ?
C56 C51 C2 121.3(3) ?
C52 C51 C2 119.9(2) ?
C53 C52 C51 119.5(3) ?
C53 C52 C62 119.5(3) ?
C51 C52 C62 121.0(3) ?
C54 C53 C52 120.9(3) ?
C54 C53 H53 119.5 ?
C52 C53 H53 119.5 ?
C55 C54 C53 119.5(3) ?
C55 C54 H54 120.3 ?
C53 C54 H54 120.3 ?
C54 C55 C56 120.5(3) ?
C54 C55 H55 119.7 ?
C56 C55 H55 119.7 ?
C55 C56 C51 120.8(3) ?
C55 C56 H56 119.6 ?
C51 C56 H56 119.6 ?
C66 C61 C62 118.3(3) ?
C66 C61 C1 122.7(3) ?
C62 C61 C1 119.0(2) ?
C63 C62 C61 119.2(3) ?
C63 C62 C52 119.3(3) ?
C61 C62 C52 121.4(3) ?
C64 C63 C62 121.8(3) ?
C64 C63 H63 119.1 ?
C62 C63 H63 119.1 ?
C63 C64 C65 118.9(3) ?
C63 C64 H64 120.6 ?
C65 C64 H64 120.6 ?
C66 C65 C64 120.2(3) ?
C66 C65 H65 119.9 ?
C64 C65 H65 119.9 ?
C65 C66 C61 121.6(3) ?
C65 C66 H66 119.2 ?
C61 C66 H66 119.2 ?

loop_
_geom_bond_atom_site_label_1
_geom_bond_atom_site_label_2
_geom_bond_distance
_geom_bond_publ_flag
C1 O1 1.463(3) y
C1 C61 1.535(4) ?
C1 C11 1.554(4) ?
C1 C21 1.557(4) ?
O1 C2 1.463(3) y
C2 C51 1.546(4) ?
C2 C31 1.547(4) ?
C2 C41 1.550(4) ?
C11 C12 1.398(4) ?
C11 C16 1.399(4) ?
C12 C13 1.387(5) ?
C12 H12 0.9500 ?
C13 C14 1.394(5) ?
C13 H13 0.9500 ?
C14 C15 1.385(5) ?
C14 H14 0.9500 ?
C15 C16 1.390(5) ?
C15 H15 0.9500 ?
C16 H16 0.9500 ?
C21 C26 1.392(5) ?
C21 C22 1.405(4) ?
C22 C23 1.403(5) ?
C22 H22 0.9500 ?
C23 C24 1.385(6) ?
C23 H23 0.9500 ?
C24 C25 1.382(6) ?
C24 H24 0.9500 ?
C25 C26 1.396(5) ?
C25 H25 0.9500 ?
C26 H26 0.9500 ?
C31 C32 1.380(5) ?
C31 C36 1.408(4) ?
C32 C33 1.412(5) ?
C32 H32 0.9500 ?
C33 C34 1.380(5) ?
C33 H33 0.9500 ?
C34 C35 1.385(5) ?
C34 H34 0.9500 ?
C35 C36 1.390(5) ?
C35 H35 0.9500 ?
C36 H36 0.9500 ?
C41 C46 1.391(4) ?
C41 C42 1.407(4) ?
C42 C43 1.394(5) ?
C42 H42 0.9500 ?
C43 C44 1.379(5) ?
C43 H43 0.9500 ?
C44 C45 1.400(5) ?
C44 H44 0.9500 ?
C45 C46 1.390(5) ?
C45 H45 0.9500 ?
C46 H46 0.9500 ?
C51 C56 1.407(4) ?
C51 C52 1.412(4) ?
C52 C53 1.401(4) ?
C52 C62 1.496(4) y
C53 C54 1.398(5) ?
C53 H53 0.9500 ?
C54 C55 1.384(5) ?
C54 H54 0.9500 ?
C55 C56 1.391(4) ?
C55 H55 0.9500 ?
C56 H56 0.9500 ?
C61 C66 1.395(4) ?
C61 C62 1.423(4) ?
C62 C63 1.391(4) ?
C63 C64 1.387(5) ?
C63 H63 0.9500 ?
C64 C65 1.398(5) ?
C64 H64 0.9500 ?
C65 C66 1.383(4) ?
C65 H65 0.9500 ?
C66 H66 0.9500 ?

loop_
_geom_torsion_atom_site_label_1
_geom_torsion_atom_site_label_2
_geom_torsion_atom_site_label_3
_geom_torsion_atom_site_label_4
_geom_torsion
_geom_torsion_publ_flag
C61 C1 O1 C2 -36.7(3) y
C11 C1 O1 C2 88.1(3) ?
C21 C1 O1 C2 -157.1(2) ?
C1 O1 C2 C51 -45.5(3) y
C1 O1 C2 C31 -165.0(2) ?
C1 O1 C2 C41 80.2(3) ?
O1 C1 C11 C12 -155.9(3) ?
C61 C1 C11 C12 -31.4(4) ?
C21 C1 C11 C12 91.2(3) ?
O1 C1 C11 C16 28.0(4) ?
C61 C1 C11 C16 152.4(3) ?
C21 C1 C11 C16 -84.9(3) ?
C16 C11 C12 C13 -1.2(5) ?
C1 C11 C12 C13 -177.4(3) ?
C11 C12 C13 C14 -2.0(5) ?
C12 C13 C14 C15 3.4(5) ?
C13 C14 C15 C16 -1.7(5) ?
C14 C15 C16 C11 -1.4(5) ?
C12 C11 C16 C15 2.9(4) ?
C1 C11 C16 C15 179.1(3) ?
O1 C1 C21 C26 11.1(4) ?
C61 C1 C21 C26 -109.3(3) ?
C11 C1 C21 C26 127.6(3) ?
O1 C1 C21 C22 -169.9(3) ?
C61 C1 C21 C22 69.7(3) ?
C11 C1 C21 C22 -53.4(4) ?
C26 C21 C22 C23 1.7(5) ?
C1 C21 C22 C23 -177.3(3) ?
C21 C22 C23 C24 -1.3(5) ?
C22 C23 C24 C25 0.1(5) ?
C23 C24 C25 C26 0.8(6) ?
C22 C21 C26 C25 -0.8(5) ?
C1 C21 C26 C25 178.2(3) ?
C24 C25 C26 C21 -0.4(5) ?
O1 C2 C31 C32 28.1(4) ?
C51 C2 C31 C32 -91.6(3) ?
C41 C2 C31 C32 144.8(3) ?
O1 C2 C31 C36 -155.5(3) ?
C51 C2 C31 C36 84.8(3) ?
C41 C2 C31 C36 -38.8(4) ?
C36 C31 C32 C33 0.9(5) ?
C2 C31 C32 C33 177.4(3) ?
C31 C32 C33 C34 -0.8(6) ?
C32 C33 C34 C35 -0.4(6) ?
C33 C34 C35 C36 1.5(6) ?
C34 C35 C36 C31 -1.3(6) ?
C32 C31 C36 C35 0.1(5) ?
C2 C31 C36 C35 -176.5(3) ?
O1 C2 C41 C46 -150.4(3) ?
C51 C2 C41 C46 -25.3(4) ?
C31 C2 C41 C46 97.5(3) ?
O1 C2 C41 C42 36.8(3) ?
C51 C2 C41 C42 161.9(3) ?
C31 C2 C41 C42 -75.4(3) ?
C46 C41 C42 C43 1.7(4) ?
C2 C41 C42 C43 174.8(3) ?
C41 C42 C43 C44 -1.2(5) ?
C42 C43 C44 C45 0.1(5) ?
C43 C44 C45 C46 0.4(5) ?
C44 C45 C46 C41 0.1(5) ?
C42 C41 C46 C45 -1.1(4) ?
C2 C41 C46 C45 -174.0(3) ?
O1 C2 C51 C56 -114.2(3) ?
C31 C2 C51 C56 0.6(4) ?
C41 C2 C51 C56 121.3(3) ?
O1 C2 C51 C52 66.2(3) y
C31 C2 C51 C52 -178.9(2) ?
C41 C2 C51 C52 -58.2(3) ?
C56 C51 C52 C53 1.4(4) ?
C2 C51 C52 C53 -179.0(3) ?
C56 C51 C52 C62 -176.3(3) ?
C2 C51 C52 C62 3.3(4) y
C51 C52 C53 C54 -0.6(4) ?
C62 C52 C53 C54 177.1(3) ?
C52 C53 C54 C55 -0.7(5) ?
C53 C54 C55 C56 1.2(5) ?
C54 C55 C56 C51 -0.4(5) ?
C52 C51 C56 C55 -0.9(4) ?
C2 C51 C56 C55 179.6(3) ?
O1 C1 C61 C66 -110.8(3) ?
C11 C1 C61 C66 125.7(3) ?
C21 C1 C61 C66 5.3(4) ?
O1 C1 C61 C62 70.8(3) y
C11 C1 C61 C62 -52.7(3) ?
C21 C1 C61 C62 -173.1(3) ?
C66 C61 C62 C63 -1.6(4) ?
C1 C61 C62 C63 176.8(3) ?
C66 C61 C62 C52 174.5(3) ?
C1 C61 C62 C52 -7.1(4) y
C53 C52 C62 C63 -47.8(4) ?
C51 C52 C62 C63 129.9(3) ?
C53 C52 C62 C61 136.1(3) ?
C51 C52 C62 C61 -46.2(4) y
C61 C62 C63 C64 0.1(5) ?
C52 C62 C63 C64 -176.1(3) ?
C62 C63 C64 C65 2.4(5) ?
C63 C64 C65 C66 -3.5(5) ?
C64 C65 C66 C61 2.0(5) ?
C62 C61 C66 C65 0.6(4) ?
C1 C61 C66 C65 -177.8(3) ?

loop_
_cod_related_entry_id
_cod_related_entry_database
_cod_related_entry_code
1 ChemSpider 231799
